data_4313274
loop_
_publ_author_name
'T. J. Prior'
'M. J. Rosseinsky'

_publ_contact_author
;
      Matthew J Rosseinsky
      Department of Chemistry
      The University of Liverpool
      Liverpool
      L69 7ZD
      UK
;
_publ_contact_author_email m.j.rosseinsky@liv.ac.uk
_publ_contact_author_fax '(44) 151 794 3587'
_publ_contact_author_phone '(44) 151 794 3499'
_publ_section_title
;
 Chiral Direction and Interconnection of Helical Three-Connected Networks
 in Metal-Organic Frameworks
;
_journal_name_full 'Inorganic Chemistry'
_journal_page_first 1564
_journal_page_last 1575
_journal_paper_doi 10.1021/ic025775i
_journal_volume 42
_journal_year 2003
_chemical_formula_structural
;
'Ni 3 (C 9 H 3 O 6) 2 (C 5 H 5 N) 6 (C 3 H 8 O 3)4 
(C 3 H 8 O 3)0.32 (C 3 H 8 O 3) 3'
;
_chemical_formula_sum 'C64.25 H36 N6 Ni3 O28.25'
_chemical_formula_weight 1520.19
_chemical_name_systematic
; 
Ni3(btc)2(py)6(C3H8O3)4.32.guest 
;
_space_group_IT_number 214
_symmetry_cell_setting cubic
_symmetry_space_group_name_Hall 'I 4bd 2c 3'
_symmetry_space_group_name_H-M 'I 41 3 2'
_atom_sites_solution_hydrogens geom
_atom_sites_solution_primary direct
_atom_sites_solution_secondary difmap
_audit_creation_method SHELXL-97
_cell_angle_alpha 90.00
_cell_angle_beta 90.00
_cell_angle_gamma 90.00
_cell_formula_units_Z 8
_cell_length_a 28.6020(15)
_cell_length_b 28.6020(15)
_cell_length_c 28.6020(15)
_cell_measurement_reflns_used 26762
_cell_measurement_temperature 150(2)
_cell_measurement_theta_max 25.6
_cell_measurement_theta_min 3.09
_cell_volume 23399(2)
_computing_cell_refinement 'LSCELL (Clegg, 1997)'
_computing_data_collection 'Bruker AXS SMART'
_computing_data_reduction 'Bruker AXS SAINT'
_computing_structure_refinement 'SHELXL-97 (Sheldrick, 1997)'
_computing_structure_solution 'SHELXS-97 (Sheldrick, 1990)'
_diffrn_ambient_temperature 150(2)
_diffrn_detector_area_resol_mean 8.192
_diffrn_measured_fraction_theta_full 0.987
_diffrn_measured_fraction_theta_max 0.987
_diffrn_measurement_device_type 'Bruker AXS SMART CCD diffractometer'
_diffrn_measurement_method 'omega rotation with narrow frames'
_diffrn_radiation_monochromator 'silicon 111'
_diffrn_radiation_source 'Daresbury SRS Station 9.8'
_diffrn_radiation_type synchrotron
_diffrn_radiation_wavelength 0.69230
_diffrn_reflns_av_R_equivalents 0.0752
_diffrn_reflns_av_sigmaI/netI 0.0325
_diffrn_reflns_limit_h_max 35
_diffrn_reflns_limit_h_min -5
_diffrn_reflns_limit_k_max 35
_diffrn_reflns_limit_k_min -32
_diffrn_reflns_limit_l_max 26
_diffrn_reflns_limit_l_min -30
_diffrn_reflns_number 39583
_diffrn_reflns_theta_full 25.72
_diffrn_reflns_theta_max 25.72
_diffrn_reflns_theta_min 1.70
_exptl_absorpt_coefficient_mu 0.495
_exptl_absorpt_correction_T_max 1.00
_exptl_absorpt_correction_T_min 0.69
_exptl_absorpt_correction_type multi-scan
_exptl_absorpt_process_details
;
Sheldrick, G. M., SADABS; Universitat Gottingen, 1997
;
_exptl_crystal_colour blue
_exptl_crystal_density_diffrn 0.863
_exptl_crystal_density_method 'not measured'
_exptl_crystal_description octahedron
_exptl_crystal_F_000 6187
_exptl_crystal_size_max 0.2
_exptl_crystal_size_mid 0.15
_exptl_crystal_size_min 0.15
_refine_diff_density_max 0.374
_refine_diff_density_min -0.364
_refine_diff_density_rms 0.085
_refine_ls_abs_structure_details 'Flack H D (1983), Acta Cryst. A39, 876-881'
_refine_ls_abs_structure_Flack 0.07(3)
_refine_ls_extinction_method none
_refine_ls_goodness_of_fit_ref 1.205
_refine_ls_hydrogen_treatment mixed
_refine_ls_matrix_type full
_refine_ls_number_parameters 155
_refine_ls_number_reflns 4011
_refine_ls_number_restraints 15
_refine_ls_restrained_S_all 1.209
_refine_ls_R_factor_all 0.0951
_refine_ls_R_factor_gt 0.0834
_refine_ls_shift/su_max 0.016
_refine_ls_shift/su_mean 0.003
_refine_ls_structure_factor_coef Fsqd
_refine_ls_weighting_details 'w=1/[\s^2^(Fo^2^)+(0.1584P)^2^+0.0000P] where P=(Fo^2^+2Fc^2^)/3'
_refine_ls_weighting_scheme calc
_refine_ls_wR_factor_gt 0.2289
_refine_ls_wR_factor_ref 0.2356
_reflns_number_gt 3450
_reflns_number_total 4011
_reflns_threshold_expression >2sigma(I)
_cod_data_source_file ic025775isi20021029_111527_7.cif
_cod_data_source_block Prior7
_cod_depositor_comments
;
The following automatic conversions were performed:

'_refine_ls_weighting_scheme' value 'calc
w=1/[\s^2^(Fo^2^)+(0.1584P)^2^+0.0000P] where P=(Fo^2^+2Fc^2^)/3' was
changed to 'calc'. New tag '_refine_ls_weighting_details' was
created. The value of the new tag was set to
'w=1/[\s^2^(Fo^2^)+(0.1584P)^2^+0.0000P] where P=(Fo^2^+2Fc^2^)/3'.

Automatic conversion script
Id: cif_fix_values 3143 2015-03-26 13:38:13Z robertas 
;
_cod_database_code 4313274

loop_
_symmetry_equiv_pos_as_xyz
'x, y, z'
'y, z, x'
'z, x, y'
'-y+1/4, x+3/4, z+1/4'
'-z+1/4, y+3/4, x+1/4'
'-x+1/4, z+3/4, y+1/4'
'-x+1/2, -y, z+1/2'
'-z, x+1/2, -y+1/2'
'-x, y+1/2, -z+1/2'
'-y+1/2, -z, x+1/2'
'-z+1/2, -x, y+1/2'
'y+1/4, -x+1/4, z+3/4'
'z+1/4, -y+1/4, x+3/4'
'x+1/4, -z+1/4, y+3/4'
'-y, z+1/2, -x+1/2'
'-z+3/4, -y+3/4, -x+3/4'
'-x+3/4, -z+3/4, -y+3/4'
'-y+3/4, -x+3/4, -z+3/4'
'y+1/2, -z+1/2, -x'
'y+3/4, x+1/4, -z+1/4'
'z+3/4, y+1/4, -x+1/4'
'x+3/4, z+1/4, -y+1/4'
'x+1/2, -y+1/2, -z'
'z+1/2, -x+1/2, -y'
'x+1/2, y+1/2, z+1/2'
'y+1/2, z+1/2, x+1/2'
'z+1/2, x+1/2, y+1/2'
'-y+3/4, x+5/4, z+3/4'
'-z+3/4, y+5/4, x+3/4'
'-x+3/4, z+5/4, y+3/4'
'-x+1, -y+1/2, z+1'
'-z+1/2, x+1, -y+1'
'-x+1/2, y+1, -z+1'
'-y+1, -z+1/2, x+1'
'-z+1, -x+1/2, y+1'
'y+3/4, -x+3/4, z+5/4'
'z+3/4, -y+3/4, x+5/4'
'x+3/4, -z+3/4, y+5/4'
'-y+1/2, z+1, -x+1'
'-z+5/4, -y+5/4, -x+5/4'
'-x+5/4, -z+5/4, -y+5/4'
'-y+5/4, -x+5/4, -z+5/4'
'y+1, -z+1, -x+1/2'
'y+5/4, x+3/4, -z+3/4'
'z+5/4, y+3/4, -x+3/4'
'x+5/4, z+3/4, -y+3/4'
'x+1, -y+1, -z+1/2'
'z+1, -x+1, -y+1/2'

loop_
_atom_site_label
_atom_site_type_symbol
_atom_site_fract_x
_atom_site_fract_y
_atom_site_fract_z
_atom_site_U_iso_or_equiv
_atom_site_adp_type
_atom_site_occupancy
_atom_site_calc_flag
_atom_site_refinement_flags
_atom_site_disorder_assembly
_atom_site_disorder_group
C1 C 0.46317(14) 0.92791(15) 0.09839(15) 0.0489(9) Uani 1 d . . .
C2 C 0.50480(13) 0.94296(14) 0.06957(13) 0.0436(8) Uani 1 d . . .
C3 C 0.51811(13) 0.91713(13) 0.03083(14) 0.0436(8) Uani 1 d . . .
H3 H 0.5007 0.8903 0.0220 0.052 Uiso 1 calc R . .
C11A C 0.3361(4) 0.9162(5) 0.1518(3) 0.096(3) Uiso 0.558(9) d PD . .
C11B C 0.3394(5) 0.9175(6) 0.1839(6) 0.096(3) Uiso 0.442(9) d PD . .
C12A C 0.3212(11) 0.9574(9) 0.1820(11) 0.119(7) Uiso 0.279(5) d PD . .
C12B C 0.3405(12) 0.9475(13) 0.2287(10) 0.119(7) Uiso 0.221(5) d PD . .
C13B C 0.362(3) 0.9193(16) 0.271(2) 0.20(3) Uiso 0.221(5) d PD . .
C21 C 0.4241(2) 0.7505(2) 0.0894(4) 0.103(3) Uani 1 d . . .
H21 H 0.4197 0.7410 0.1209 0.124 Uiso 1 calc R . .
C22 C 0.4357(3) 0.7169(3) 0.0546(6) 0.145(5) Uani 1 d . . .
H22 H 0.4408 0.6855 0.0641 0.175 Uiso 1 calc R . .
C23 C 0.4395(3) 0.7271(4) 0.0101(5) 0.133(5) Uani 1 d . . .
H23 H 0.4449 0.7032 -0.0124 0.159 Uiso 1 calc R . .
C24 C 0.4355(3) 0.7730(4) -0.0033(4) 0.141(5) Uani 1 d . . .
H24 H 0.4394 0.7825 -0.0349 0.169 Uiso 1 calc R . .
C25 C 0.4253(2) 0.8058(2) 0.0331(3) 0.092(2) Uani 1 d . . .
H25 H 0.4223 0.8378 0.0246 0.111 Uiso 1 calc R . .
C41 C 0.4132(18) 1.047(2) 0.0796(11) 0.58(4) Uiso 1 d D . .
N1 N 0.41955(15) 0.79486(16) 0.0777(2) 0.0741(13) Uani 1 d . . .
O1 O 0.44710(13) 0.88867(12) 0.08871(14) 0.0725(10) Uani 1 d . . .
O2 O 0.44827(11) 0.95471(11) 0.12918(12) 0.0594(8) Uani 1 d D . .
O11 O 0.38334(14) 0.90291(13) 0.16755(15) 0.0765(11) Uani 1 d D . .
H11 H 0.398(2) 0.9269(15) 0.161(3) 0.115 Uiso 1 d D . .
O12A O 0.3509(11) 0.9950(7) 0.1715(11) 0.155(7) Uiso 0.279(5) d PD . .
O12B O 0.3814(12) 0.9725(12) 0.2380(12) 0.155(7) Uiso 0.221(5) d PD . .
O13 O 0.383(2) 0.951(2) 0.3007(15) 0.25(3) Uiso 0.221(5) d PD . .
O41 O 0.4322(5) 1.0489(6) 0.1257(6) 0.242(5) Uiso 1 d D . .
Ni1 Ni 0.40303(2) 0.84697(2) 0.1250 0.0587(3) Uani 1 d S . .

loop_
_atom_site_aniso_label
_atom_site_aniso_U_11
_atom_site_aniso_U_22
_atom_site_aniso_U_33
_atom_site_aniso_U_23
_atom_site_aniso_U_13
_atom_site_aniso_U_12
C1 0.047(2) 0.047(2) 0.053(2) -0.0037(17) 0.0078(18) -0.0044(16)
C2 0.041(2) 0.042(2) 0.048(2) 0.0026(16) 0.0052(15) -0.0033(14)
C3 0.0408(19) 0.043(2) 0.047(2) -0.0004(14) 0.0006(15) -0.0044(15)
C21 0.084(4) 0.048(3) 0.178(8) -0.013(4) -0.039(5) 0.009(3)
C22 0.079(5) 0.074(5) 0.283(16) -0.065(8) -0.063(8) 0.032(4)
C23 0.077(5) 0.105(7) 0.216(12) -0.091(8) -0.036(7) 0.016(4)
C24 0.068(4) 0.160(9) 0.195(10) -0.117(8) 0.004(5) -0.013(5)
C25 0.065(3) 0.067(3) 0.145(7) -0.035(4) 0.006(4) -0.011(3)
N1 0.050(2) 0.060(3) 0.113(4) -0.017(2) -0.002(2) -0.0052(18)
O1 0.072(2) 0.0553(19) 0.091(3) -0.0166(17) 0.0349(19) -0.0165(16)
O2 0.0573(18) 0.0535(17) 0.0674(19) -0.0091(14) 0.0225(15) -0.0063(13)
O11 0.071(2) 0.069(2) 0.090(3) 0.007(2) 0.0361(19) -0.0002(17)
Ni1 0.0439(3) 0.0439(3) 0.0882(7) 0.0096(3) 0.0096(3) -0.0026(3)

loop_
_atom_type_symbol
_atom_type_description
_atom_type_scat_dispersion_real
_atom_type_scat_dispersion_imag
_atom_type_scat_source
C C 0.0020 0.0020 'International Tables Vol C Tables 4.2.6.8 and 6.1.1.4'
H H 0.0000 0.0000 'International Tables Vol C Tables 4.2.6.8 and 6.1.1.4'
N N 0.0040 0.0030 'International Tables Vol C Tables 4.2.6.8 and 6.1.1.4'
O O 0.0080 0.0060 'International Tables Vol C Tables 4.2.6.8 and 6.1.1.4'
Ni Ni 0.2850 1.1130 'International Tables Vol C Tables 4.2.6.8 and 6.1.1.4'

loop_
_geom_angle_atom_site_label_1
_geom_angle_atom_site_label_2
_geom_angle_atom_site_label_3
_geom_angle
_geom_angle_site_symmetry_1
_geom_angle_site_symmetry_3
_geom_angle_publ_flag
O2 C1 O1 126.0(4) . . ?
O2 C1 C2 118.8(3) . . ?
O1 C1 C2 115.3(4) . . ?
C3 C2 C3 119.9(4) . 24_566 ?
C3 C2 C1 120.1(3) . . ?
C3 C2 C1 120.0(3) 24_566 . ?
C2 C3 C2 120.1(4) . 10_664 ?
O11 C11A C12A 106.3(15) . . ?
O11 C11A C11A 109.5(7) . 42_554 ?
C12A C11A C11A 126.0(14) . 42_554 ?
C12A C11B O11 128.8(18) . . ?
C12A C11B C12B 63(2) . . ?
O11 C11B C12B 115.1(17) . . ?
C11B C12A O12A 117(2) . . ?
C11B C12A C11A 37.3(9) . . ?
O12A C12A C11A 107.7(18) . . ?
O12B C12B C11B 117(2) . . ?
O12B C12B C13B 78(3) . . ?
C11B C12B C13B 111(4) . . ?
O13 C13B C12B 107.8(19) . . ?
N1 C21 C22 119.7(10) . . ?
C23 C22 C21 123.3(10) . . ?
C22 C23 C24 118.4(9) . . ?
C23 C24 C25 116.2(12) . . ?
N1 C25 C24 124.8(8) . . ?
C21 N1 C25 117.4(6) . . ?
C21 N1 Ni1 123.3(6) . . ?
C25 N1 Ni1 119.2(4) . . ?
C1 O1 Ni1 130.4(3) . . ?
C11B O11 C11A 37.4(7) . . ?
C11B O11 Ni1 131.6(7) . . ?
C11A O11 Ni1 105.4(5) . . ?
C12B O12B O12B 123.1(19) . 47_465 ?
O1 Ni1 O1 177.3(2) . 42_554 ?
O1 Ni1 N1 86.95(18) . . ?
O1 Ni1 N1 91.2(2) 42_554 . ?
O1 Ni1 N1 91.2(2) . 42_554 ?
O1 Ni1 N1 86.95(18) 42_554 42_554 ?
N1 Ni1 N1 95.7(3) . 42_554 ?
O1 Ni1 O11 91.11(16) . 42_554 ?
O1 Ni1 O11 90.87(14) 42_554 42_554 ?
N1 Ni1 O11 89.31(19) . 42_554 ?
N1 Ni1 O11 174.6(2) 42_554 42_554 ?
O1 Ni1 O11 90.87(13) . . ?
O1 Ni1 O11 91.11(16) 42_554 . ?
N1 Ni1 O11 174.6(2) . . ?
N1 Ni1 O11 89.31(19) 42_554 . ?
O11 Ni1 O11 85.8(3) 42_554 . ?

loop_
_geom_bond_atom_site_label_1
_geom_bond_atom_site_label_2
_geom_bond_distance
_geom_bond_site_symmetry_2
_geom_bond_publ_flag
C1 O2 1.243(5) . ?
C1 O1 1.244(5) . ?
C1 C2 1.511(5) . ?
C2 C3 1.385(6) . ?
C2 C3 1.392(5) 24_566 ?
C3 C2 1.392(5) 10_664 ?
C11A O11 1.474(12) . ?
C11A C12A 1.523(18) . ?
C11A C11A 1.534(17) 42_554 ?
C11B C12A 1.25(3) . ?
C11B O11 1.403(12) . ?
C11B C12B 1.543(19) . ?
C12A O12A 1.40(2) . ?
C12B O12B 1.40(3) . ?
C12B C13B 1.57(2) . ?
C13B O13 1.40(2) . ?
C21 N1 1.319(8) . ?
C21 C22 1.422(14) . ?
C22 C23 1.312(18) . ?
C23 C24 1.374(17) . ?
C24 C25 1.432(10) . ?
C25 N1 1.324(10) . ?
C41 O41 1.426(19) . ?
N1 Ni1 2.068(5) . ?
O1 Ni1 2.022(3) . ?
O11 Ni1 2.088(4) . ?
O12B O12B 1.71(6) 47_465 ?
Ni1 O1 2.022(3) 42_554 ?
Ni1 N1 2.068(5) 42_554 ?
Ni1 O11 2.088(4) 42_554 ?
